data_4506794
loop_
_publ_author_name
'Chang, Xin-Hong'
'Qin, Jian-Hua'
'Ma, Lu-Fang'
'Wang, Jian-Ge'
'Wang, Li-Ya'

_publ_section_title
;
 Two- and Three-Dimensional Divalent Metal Coordination Polymers
 Constructed from a New Tricarboxylate Linker and Dipyridyl Ligands
;
_journal_issue 9
_journal_name_full 'Crystal Growth &amp; Design'
_journal_page_first 4649
_journal_paper_doi 10.1021/cg3008602
_journal_volume 12
_journal_year 2012
_chemical_formula_sum 'C27 H22 N2 Ni O7'
_chemical_formula_weight 545.18
_chemical_name_systematic
;

 ?

;
_space_group_IT_number 9
_symmetry_cell_setting monoclinic
_symmetry_space_group_name_Hall 'C -2yc'
_symmetry_space_group_name_H-M 'C 1 c 1'
_atom_sites_solution_hydrogens geom
_atom_sites_solution_primary direct
_atom_sites_solution_secondary difmap
_audit_creation_method SHELXL-97
_cell_angle_alpha 90.00
_cell_angle_beta 116.725(5)
_cell_angle_gamma 90.00
_cell_formula_units_Z 4
_cell_length_a 19.623(9)
_cell_length_b 12.731(6)
_cell_length_c 11.297(5)
_cell_measurement_reflns_used 1816
_cell_measurement_temperature 296(2)
_cell_measurement_theta_max 22.67
_cell_measurement_theta_min 2.42
_cell_volume 2521(2)
_computing_cell_refinement 'Bruker SMART'
_computing_data_collection 'Bruker SMART'
_computing_data_reduction 'Bruker SAINT'
_computing_molecular_graphics 'Bruker SHELXTL'
_computing_publication_material 'Bruker SHELXTL'
_computing_structure_refinement 'SHELXL-97 (Sheldrick, 1997)'
_computing_structure_solution 'SHELXS-97 (Sheldrick, 1990)'
_diffrn_ambient_temperature 296(2)
_diffrn_measured_fraction_theta_full 0.981
_diffrn_measured_fraction_theta_max 0.981
_diffrn_measurement_device_type 'CCD area detector'
_diffrn_measurement_method 'phi and omega scans'
_diffrn_radiation_monochromator graphite
_diffrn_radiation_source 'fine-focus sealed tube'
_diffrn_radiation_type MoK\a
_diffrn_radiation_wavelength 0.71073
_diffrn_reflns_av_R_equivalents 0.0435
_diffrn_reflns_av_sigmaI/netI 0.0749
_diffrn_reflns_limit_h_max 23
_diffrn_reflns_limit_h_min -23
_diffrn_reflns_limit_k_max 15
_diffrn_reflns_limit_k_min -15
_diffrn_reflns_limit_l_max 13
_diffrn_reflns_limit_l_min -13
_diffrn_reflns_number 9026
_diffrn_reflns_theta_full 25.50
_diffrn_reflns_theta_max 25.50
_diffrn_reflns_theta_min 2.42
_exptl_absorpt_coefficient_mu 0.819
_exptl_absorpt_correction_T_max 0.9038
_exptl_absorpt_correction_T_min 0.8043
_exptl_absorpt_correction_type multi-scan
_exptl_absorpt_process_details SADABS
_exptl_crystal_colour BLUE
_exptl_crystal_density_diffrn 1.437
_exptl_crystal_density_method 'not measured'
_exptl_crystal_description BLOCK
_exptl_crystal_F_000 1128
_exptl_crystal_size_max 0.28
_exptl_crystal_size_mid 0.17
_exptl_crystal_size_min 0.13
_refine_diff_density_max 0.883
_refine_diff_density_min -0.424
_refine_diff_density_rms 0.092
_refine_ls_abs_structure_details 'Flack H D (1983), Acta Cryst. A39, 876-881'
_refine_ls_abs_structure_Flack 0.00
_refine_ls_extinction_method none
_refine_ls_goodness_of_fit_ref 1.017
_refine_ls_hydrogen_treatment constr
_refine_ls_matrix_type full
_refine_ls_number_parameters 334
_refine_ls_number_reflns 4457
_refine_ls_number_restraints 33
_refine_ls_restrained_S_all 1.029
_refine_ls_R_factor_all 0.0933
_refine_ls_R_factor_gt 0.0631
_refine_ls_shift/su_max 0.002
_refine_ls_shift/su_mean 0.000
_refine_ls_structure_factor_coef Fsqd
_refine_ls_weighting_details 'calc w=1/[\s^2^(Fo^2^)+(0.1047P)^2^+1.8958P] where P=(Fo^2^+2Fc^2^)/3'
_refine_ls_weighting_scheme calc
_refine_ls_wR_factor_gt 0.1570
_refine_ls_wR_factor_ref 0.1803
_reflns_number_gt 3246
_reflns_number_total 4457
_reflns_threshold_expression >2sigma(I)
_cod_data_source_file cg3008602_si_005.cif
_cod_data_source_block b
_cod_depositor_comments
;
The following automatic conversions were performed:

'_symmetry_cell_setting' value 'Monoclinic' changed to 'monoclinic'
according to /home/saulius/struct/CIF-dictionaries/cif_core.dic
dictionary named 'cif_core.dic' version 2.4.2 from
2011-04-26.

'_refine_ls_hydrogen_treatment' value 'CONSTR' changed
to 'constr' according to
/home/saulius/struct/CIF-dictionaries/cif_core.dic dictionary named
'cif_core.dic' version 2.4.2 from 2011-04-26.

Automatic conversion script
Id: cif_fix_values 1891 2012-01-12 08:04:46Z andrius 
;
_cod_original_cell_volume 2520.7(19)
_cod_original_sg_symbol_H-M Cc
_cod_database_code 4506794

loop_
_symmetry_equiv_pos_as_xyz
'x, y, z'
'x, -y, z+1/2'
'x+1/2, y+1/2, z'
'x+1/2, -y+1/2, z+1/2'

loop_
_atom_site_label
_atom_site_type_symbol
_atom_site_fract_x
_atom_site_fract_y
_atom_site_fract_z
_atom_site_U_iso_or_equiv
_atom_site_adp_type
_atom_site_occupancy
_atom_site_symmetry_multiplicity
_atom_site_calc_flag
_atom_site_refinement_flags
Ni1 Ni 1.09170(13) 0.13658(5) 0.9955(2) 0.0335(2) Uani 1 1 d .
O1 O 1.0866(5) 0.1762(7) 0.8105(8) 0.044(2) Uani 1 1 d .
O2 O 1.1644(5) 0.2580(7) 0.9863(8) 0.053(3) Uani 1 1 d .
O3 O 1.0173(4) 0.2567(6) -0.0005(7) 0.037(2) Uani 1 1 d .
O4 O 1.0979(4) 0.1711(7) 0.1838(8) 0.042(2) Uani 1 1 d .
O5 O 0.9092(6) 0.6007(8) 0.0363(10) 0.122(4) Uani 1 1 d .
O6 O 0.9253(6) 0.6542(8) 0.2307(9) 0.121(4) Uani 1 1 d .
H6 H 0.9643 0.6615 0.3004 0.182 Uiso 1 1 calc R
O7 O 0.8215(6) 0.7851(10) 0.1190(12) 0.156(4) Uani 1 1 d U
H1W H 0.7737 0.7746 0.0767 0.233 Uiso 1 1 d R
H2W H 0.8450 0.7381 0.0982 0.233 Uiso 1 1 d R
N1 N 1.0052(6) 0.0250(8) 0.9309(11) 0.042(3) Uani 1 1 d .
N2 N 0.6753(6) -0.5316(8) 0.5579(9) 0.036(2) Uani 1 1 d .
C1 C 1.1286(7) 0.2445(11) 0.8603(11) 0.040(3) Uani 1 1 d .
C2 C 1.1468(6) 0.3323(9) 0.7820(11) 0.028(2) Uani 1 1 d .
C3 C 1.1092(7) 0.3255(10) 0.6407(12) 0.040(3) Uani 1 1 d .
H3 H 1.0853 0.2636 0.5988 0.048 Uiso 1 1 calc R
C4 C 1.1091(7) 0.4126(9) 0.5668(14) 0.038(3) Uani 1 1 d .
C5 C 1.1571(6) 0.5006(10) 0.6313(11) 0.046(3) Uani 1 1 d .
H5 H 1.1605 0.5578 0.5831 0.055 Uiso 1 1 calc R
C6 C 1.1987(7) 0.4973(11) 0.7695(12) 0.057(4) Uani 1 1 d .
H6A H 1.2341 0.5498 0.8134 0.068 Uiso 1 1 calc R
C7 C 1.1881(7) 0.4185(9) 0.8402(11) 0.034(3) Uani 1 1 d .
H7 H 1.2100 0.4241 0.9320 0.040 Uiso 1 1 calc R
C8 C 1.0673(7) 0.4079(11) 0.4207(12) 0.035(3) Uani 1 1 d .
C9 C 1.0750(7) 0.3283(9) 0.3427(11) 0.034(3) Uani 1 1 d .
H9 H 1.1075 0.2724 0.3845 0.040 Uiso 1 1 calc R
C10 C 1.0369(8) 0.3289(11) 0.2076(14) 0.048(3) Uani 1 1 d U
C11 C 0.9870(7) 0.4152(10) 0.1393(13) 0.042(3) Uani 1 1 d U
H11 H 0.9567 0.4145 0.0481 0.050 Uiso 1 1 calc R
C12 C 0.9866(6) 0.5019(7) 0.2196(12) 0.034(3) Uani 1 1 d .
C13 C 1.0262(7) 0.4956(8) 0.3548(13) 0.041(3) Uani 1 1 d U
H13 H 1.0254 0.5532 0.4047 0.049 Uiso 1 1 calc R
C14 C 1.0469(6) 0.2512(8) 0.1251(12) 0.031(3) Uani 1 1 d .
C15 C 0.9381(5) 0.5889(7) 0.1541(8) 0.050(2) Uani 1 1 d .
C16 C 1.0004(8) -0.0455(11) 1.0130(14) 0.052(4) Uani 1 1 d .
H16 H 1.0343 -0.0459 1.1028 0.063 Uiso 1 1 calc R
C17 C 0.9404(10) -0.1212(12) 0.9564(18) 0.066(5) Uani 1 1 d .
H17 H 0.9383 -0.1741 1.0114 0.080 Uiso 1 1 calc R
C18 C 0.8879(8) -0.1213(11) 0.8325(16) 0.055(4) Uani 1 1 d .
C19 C 0.8955(9) -0.0509(13) 0.7468(15) 0.071(5) Uani 1 1 d .
H19 H 0.8669 -0.0552 0.6553 0.085 Uiso 1 1 calc R
C20 C 0.9512(7) 0.0298(10) 0.8101(13) 0.051(4) Uani 1 1 d .
H20 H 0.9485 0.0898 0.7612 0.061 Uiso 1 1 calc R
C21 C 0.8251(7) -0.2059(12) 0.7731(15) 0.062(4) Uani 1 1 d .
H21A H 0.8135 -0.2334 0.8420 0.075 Uiso 1 1 calc R
H21B H 0.7791 -0.1744 0.7054 0.075 Uiso 1 1 calc R
C22 C 0.8504(7) -0.2952(10) 0.7128(14) 0.055(4) Uani 1 1 d .
H22A H 0.8613 -0.2679 0.6429 0.065 Uiso 1 1 calc R
H22B H 0.8969 -0.3259 0.7802 0.065 Uiso 1 1 calc R
C23 C 0.7262(9) -0.5305(13) 0.6882(15) 0.068(5) Uani 1 1 d .
H23 H 0.7198 -0.5750 0.7477 0.082 Uiso 1 1 calc R
C24 C 0.7876(8) -0.4627(11) 0.7319(15) 0.058(4) Uani 1 1 d .
H24 H 0.8285 -0.4750 0.8144 0.070 Uiso 1 1 calc R
C25 C 0.7916(8) -0.3762(9) 0.6584(14) 0.044(4) Uani 1 1 d .
C26 C 0.7366(7) -0.3763(11) 0.5237(15) 0.050(4) Uani 1 1 d .
H26 H 0.7385 -0.3283 0.4633 0.060 Uiso 1 1 calc R
C27 C 0.6832(8) -0.4469(11) 0.4886(14) 0.051(4) Uani 1 1 d .
H27 H 0.6441 -0.4392 0.4031 0.062 Uiso 1 1 calc R

loop_
_atom_site_aniso_label
_atom_site_aniso_U_11
_atom_site_aniso_U_22
_atom_site_aniso_U_33
_atom_site_aniso_U_23
_atom_site_aniso_U_13
_atom_site_aniso_U_12
Ni1 0.0453(4) 0.0243(4) 0.0337(4) 0.0014(9) 0.0203(3) 0.0014(9)
O1 0.071(6) 0.020(4) 0.038(5) -0.008(4) 0.021(5) -0.017(4)
O2 0.083(7) 0.043(6) 0.044(6) 0.002(5) 0.038(5) -0.013(5)
O3 0.036(4) 0.035(5) 0.029(5) 0.000(4) 0.006(4) 0.002(4)
O4 0.046(5) 0.044(5) 0.041(5) -0.008(4) 0.024(5) 0.005(4)
O5 0.133(8) 0.120(8) 0.090(7) 0.010(6) 0.029(6) 0.042(7)
O6 0.123(8) 0.127(8) 0.091(7) -0.005(6) 0.027(6) 0.049(6)
O7 0.082(5) 0.188(8) 0.163(8) 0.044(7) 0.026(5) -0.014(6)
N1 0.044(6) 0.022(5) 0.054(7) -0.005(5) 0.018(5) -0.010(4)
N2 0.049(6) 0.035(6) 0.031(5) 0.003(4) 0.023(5) 0.003(5)
C1 0.054(7) 0.049(8) 0.035(6) 0.017(6) 0.034(6) 0.014(6)
C2 0.037(5) 0.031(5) 0.031(5) 0.009(4) 0.028(4) 0.003(4)
C3 0.058(8) 0.030(7) 0.053(8) -0.012(6) 0.042(7) 0.002(6)
C4 0.056(7) 0.018(6) 0.058(8) -0.003(5) 0.041(6) 0.005(5)
C5 0.050(7) 0.061(8) 0.039(7) -0.022(5) 0.031(5) -0.016(5)
C6 0.065(9) 0.077(10) 0.038(8) 0.004(7) 0.032(7) -0.010(7)
C7 0.042(5) 0.032(5) 0.029(5) 0.000(4) 0.018(4) 0.008(4)
C8 0.038(6) 0.048(8) 0.029(6) -0.010(5) 0.023(5) -0.007(5)
C9 0.045(7) 0.022(6) 0.033(6) -0.001(5) 0.018(6) 0.010(5)
C10 0.056(6) 0.028(5) 0.055(6) 0.010(5) 0.020(5) 0.001(5)
C11 0.043(5) 0.039(5) 0.048(6) 0.008(4) 0.023(4) 0.009(4)
C12 0.038(6) 0.015(4) 0.055(8) 0.008(5) 0.025(6) 0.003(4)
C13 0.066(7) 0.013(4) 0.060(7) -0.016(4) 0.041(6) -0.010(4)
C14 0.035(5) 0.011(4) 0.048(7) 0.006(4) 0.019(5) 0.006(4)
C15 0.067(5) 0.045(5) 0.035(4) 0.000(3) 0.021(4) 0.013(4)
C16 0.071(9) 0.036(6) 0.034(7) -0.005(5) 0.010(6) -0.016(6)
C17 0.106(12) 0.045(8) 0.082(11) 0.009(7) 0.072(10) -0.020(8)
C18 0.052(8) 0.040(8) 0.061(10) -0.028(7) 0.016(7) -0.009(6)
C19 0.079(10) 0.059(8) 0.050(8) 0.002(7) 0.007(7) -0.021(7)
C20 0.064(8) 0.035(6) 0.039(7) 0.015(5) 0.009(6) -0.002(6)
C21 0.035(6) 0.056(8) 0.084(11) -0.005(8) 0.016(7) -0.005(6)
C22 0.060(8) 0.037(7) 0.087(11) -0.026(7) 0.051(8) -0.021(6)
C23 0.072(10) 0.070(10) 0.057(9) 0.001(7) 0.023(8) -0.032(8)
C24 0.057(8) 0.052(7) 0.047(7) -0.012(6) 0.006(6) -0.022(6)
C25 0.056(8) 0.032(7) 0.062(9) 0.010(6) 0.044(8) -0.002(5)
C26 0.035(6) 0.039(7) 0.057(8) -0.002(6) 0.004(5) -0.005(5)
C27 0.061(8) 0.050(8) 0.051(8) 0.016(6) 0.032(7) 0.001(7)

loop_
_atom_type_symbol
_atom_type_description
_atom_type_scat_dispersion_real
_atom_type_scat_dispersion_imag
_atom_type_scat_source
C C 0.0033 0.0016 'International Tables Vol C Tables 4.2.6.8 and 6.1.1.4'
H H 0.0000 0.0000 'International Tables Vol C Tables 4.2.6.8 and 6.1.1.4'
N N 0.0061 0.0033 'International Tables Vol C Tables 4.2.6.8 and 6.1.1.4'
O O 0.0106 0.0060 'International Tables Vol C Tables 4.2.6.8 and 6.1.1.4'
Ni Ni 0.3393 1.1124 'International Tables Vol C Tables 4.2.6.8 and 6.1.1.4'

loop_
_geom_angle_atom_site_label_1
_geom_angle_atom_site_label_2
_geom_angle_atom_site_label_3
_geom_angle
_geom_angle_site_symmetry_1
_geom_angle_site_symmetry_3
N2 Ni1 N1 94.54(19) 4_545 .
N2 Ni1 O1 100.2(4) 4_545 .
N1 Ni1 O1 98.5(4) . .
N2 Ni1 O4 96.8(4) 4_545 1_556
N1 Ni1 O4 99.4(4) . 1_556
O1 Ni1 O4 154.20(17) . 1_556
N2 Ni1 O3 160.4(3) 4_545 1_556
N1 Ni1 O3 92.2(4) . 1_556
O1 Ni1 O3 97.0(3) . 1_556
O4 Ni1 O3 63.9(3) 1_556 1_556
N2 Ni1 O2 92.3(4) 4_545 .
N1 Ni1 O2 159.2(4) . .
O1 Ni1 O2 60.9(3) . .
O4 Ni1 O2 99.2(3) 1_556 .
O3 Ni1 O2 87.76(17) 1_556 .
N2 Ni1 C1 100.0(4) 4_545 .
N1 Ni1 C1 127.0(5) . .
O1 Ni1 C1 28.8(4) . .
O4 Ni1 C1 128.5(4) 1_556 .
O3 Ni1 C1 90.5(4) 1_556 .
O2 Ni1 C1 32.3(4) . .
N2 Ni1 C14 129.8(4) 4_545 1_556
N1 Ni1 C14 99.1(4) . 1_556
O1 Ni1 C14 124.8(3) . 1_556
O4 Ni1 C14 33.5(3) 1_556 1_556
O3 Ni1 C14 30.7(3) 1_556 1_556
O2 Ni1 C14 91.4(4) . 1_556
C1 Ni1 C14 109.1(2) . 1_556
C1 O1 Ni1 89.5(7) . .
C1 O2 Ni1 85.0(7) . .
C14 O3 Ni1 90.6(6) . 1_554
C14 O4 Ni1 88.2(7) . 1_554
C15 O6 H6 109.5 . .
H1W O7 H2W 109.4 . .
C20 N1 C16 119.1(12) . .
C20 N1 Ni1 119.2(9) . .
C16 N1 Ni1 121.5(9) . .
C23 N2 C27 113.0(13) . .
C23 N2 Ni1 118.7(9) . 4_444
C27 N2 Ni1 127.6(10) . 4_444
O1 C1 O2 123.7(12) . .
O1 C1 C2 123.8(11) . .
O2 C1 C2 112.4(12) . .
O1 C1 Ni1 61.6(7) . .
O2 C1 Ni1 62.7(6) . .
C2 C1 Ni1 169.2(9) . .
C7 C2 C3 119.4(11) . .
C7 C2 C1 123.1(11) . .
C3 C2 C1 117.1(11) . .
C4 C3 C2 119.0(12) . .
C4 C3 H3 120.5 . .
C2 C3 H3 120.5 . .
C3 C4 C5 119.7(13) . .
C3 C4 C8 119.3(14) . .
C5 C4 C8 120.5(13) . .
C6 C5 C4 117.7(13) . .
C6 C5 H5 121.2 . .
C4 C5 H5 121.2 . .
C7 C6 C5 120.8(14) . .
C7 C6 H6A 119.6 . .
C5 C6 H6A 119.6 . .
C2 C7 C6 122.2(12) . .
C2 C7 H7 118.9 . .
C6 C7 H7 118.9 . .
C13 C8 C9 116.7(11) . .
C13 C8 C4 117.7(13) . .
C9 C8 C4 124.9(14) . .
C10 C9 C8 122.8(12) . .
C10 C9 H9 118.6 . .
C8 C9 H9 118.6 . .
C9 C10 C14 123.9(12) . .
C9 C10 C11 120.1(13) . .
C14 C10 C11 115.9(12) . .
C12 C11 C10 116.4(12) . .
C12 C11 H11 121.8 . .
C10 C11 H11 121.8 . .
C13 C12 C15 122.3(10) . .
C13 C12 C11 120.0(10) . .
C15 C12 C11 117.5(11) . .
C12 C13 C8 123.3(10) . .
C12 C13 H13 118.4 . .
C8 C13 H13 118.4 . .
O3 C14 O4 116.6(10) . .
O3 C14 C10 124.2(10) . .
O4 C14 C10 118.8(11) . .
O3 C14 Ni1 58.7(6) . 1_554
O4 C14 Ni1 58.3(6) . 1_554
C10 C14 Ni1 167.2(9) . 1_554
O5 C15 O6 121.4(9) . .
O5 C15 C12 122.9(9) . .
O6 C15 C12 115.7(9) . .
N1 C16 C17 116.6(12) . .
N1 C16 H16 121.7 . .
C17 C16 H16 121.7 . .
C18 C17 C16 124.8(14) . .
C18 C17 H17 117.6 . .
C16 C17 H17 117.6 . .
C17 C18 C19 118.0(14) . .
C17 C18 C21 123.6(15) . .
C19 C18 C21 117.8(14) . .
C18 C19 C20 114.5(13) . .
C18 C19 H19 122.7 . .
C20 C19 H19 122.7 . .
N1 C20 C19 124.6(12) . .
N1 C20 H20 117.7 . .
C19 C20 H20 117.7 . .
C22 C21 C18 111.1(9) . .
C22 C21 H21A 109.4 . .
C18 C21 H21A 109.4 . .
C22 C21 H21B 109.4 . .
C18 C21 H21B 109.4 . .
H21A C21 H21B 108.0 . .
C25 C22 C21 111.2(8) . .
C25 C22 H22A 109.4 . .
C21 C22 H22A 109.4 . .
C25 C22 H22B 109.4 . .
C21 C22 H22B 109.4 . .
H22A C22 H22B 108.0 . .
N2 C23 C24 119.5(14) . .
N2 C23 H23 120.2 . .
C24 C23 H23 120.2 . .
C23 C24 C25 123.5(14) . .
C23 C24 H24 118.3 . .
C25 C24 H24 118.3 . .
C24 C25 C26 114.7(13) . .
C24 C25 C22 123.3(13) . .
C26 C25 C22 121.9(12) . .
C27 C26 C25 116.7(14) . .
C27 C26 H26 121.7 . .
C25 C26 H26 121.7 . .
C26 C27 N2 130.3(14) . .
C26 C27 H27 114.8 . .
N2 C27 H27 114.8 . .

loop_
_geom_bond_atom_site_label_1
_geom_bond_atom_site_label_2
_geom_bond_distance
_geom_bond_site_symmetry_2
Ni1 N2 1.983(10) 4_545
Ni1 N1 2.078(10) .
Ni1 O1 2.108(9) .
Ni1 O4 2.121(8) 1_556
Ni1 O3 2.129(8) 1_556
Ni1 O2 2.137(9) .
Ni1 C1 2.396(11) .
Ni1 C14 2.490(12) 1_556
O1 C1 1.155(15) .
O2 C1 1.284(13) .
O3 C14 1.270(13) .
O3 Ni1 2.129(8) 1_554
O4 C14 1.374(12) .
O4 Ni1 2.120(8) 1_554
O5 C15 1.199(12) .
O6 C15 1.303(12) .
O6 H6 0.8200 .
O7 H1W 0.8502 .
O7 H2W 0.8503 .
N1 C20 1.300(14) .
N1 C16 1.324(16) .
N2 C23 1.357(15) .
N2 C27 1.382(15) .
N2 Ni1 1.983(10) 4_444
C1 C2 1.563(15) .
C2 C7 1.346(17) .
C2 C3 1.429(15) .
C3 C4 1.388(18) .
C3 H3 0.9300 .
C4 C5 1.433(16) .
C4 C8 1.477(9) .
C5 C6 1.399(14) .
C5 H5 0.9300 .
C6 C7 1.356(15) .
C6 H6A 0.9300 .
C7 H7 0.9300 .
C8 C13 1.383(16) .
C8 C9 1.395(15) .
C9 C10 1.364(16) .
C9 H9 0.9300 .
C10 C14 1.432(17) .
C10 C11 1.443(19) .
C11 C12 1.431(16) .
C11 H11 0.9300 .
C12 C13 1.369(15) .
C12 C15 1.430(13) .
C13 H13 0.9300 .
C14 Ni1 2.490(12) 1_554
C16 C17 1.430(19) .
C16 H16 0.9300 .
C17 C18 1.31(2) .
C17 H17 0.9300 .
C18 C19 1.38(2) .
C18 C21 1.545(18) .
C19 C20 1.434(18) .
C19 H19 0.9300 .
C20 H20 0.9300 .
C21 C22 1.519(10) .
C21 H21A 0.9700 .
C21 H21B 0.9700 .
C22 C25 1.462(16) .
C22 H22A 0.9700 .
C22 H22B 0.9700 .
C23 C24 1.380(18) .
C23 H23 0.9300 .
C24 C25 1.401(17) .
C24 H24 0.9300 .
C25 C26 1.416(18) .
C26 C27 1.299(18) .
C26 H26 0.9300 .
C27 H27 0.9300 .

loop_
_geom_hbond_atom_site_label_D
_geom_hbond_atom_site_label_H
_geom_hbond_atom_site_label_A
_geom_hbond_distance_DH
_geom_hbond_distance_HA
_geom_hbond_distance_DA
_geom_hbond_angle_DHA
_geom_hbond_site_symmetry_A
O7 H2W O6 0.85 1.93 2.491(14) 121.9 .
O7 H1W O2 0.85 1.93 2.778(13) 176.6 3_454
O6 H6 O3 0.82 2.26 2.973(12) 145.0 2_565

loop_
_geom_torsion_atom_site_label_1
_geom_torsion_atom_site_label_2
_geom_torsion_atom_site_label_3
_geom_torsion_atom_site_label_4
_geom_torsion
_geom_torsion_site_symmetry_1
_geom_torsion_site_symmetry_4
N2 Ni1 O1 C1 -92.3(8) 4_545 .
N1 Ni1 O1 C1 171.5(8) . .
O4 Ni1 O1 C1 37.9(15) 1_556 .
O3 Ni1 O1 C1 78.2(8) 1_556 .
O2 Ni1 O1 C1 -5.3(7) . .
C14 Ni1 O1 C1 64.1(7) 1_556 .
N2 Ni1 O2 C1 105.1(7) 4_545 .
N1 Ni1 O2 C1 -4.2(15) . .
O1 Ni1 O2 C1 4.8(7) . .
O4 Ni1 O2 C1 -157.7(7) 1_556 .
O3 Ni1 O2 C1 -94.5(7) 1_556 .
C14 Ni1 O2 C1 -125.0(7) 1_556 .
N2 Ni1 N1 C20 -126.7(10) 4_545 .
O1 Ni1 N1 C20 -25.7(11) . .
O4 Ni1 N1 C20 135.7(11) 1_556 .
O3 Ni1 N1 C20 71.7(11) 1_556 .
O2 Ni1 N1 C20 -17.7(19) . .
C1 Ni1 N1 C20 -20.6(13) . .
C14 Ni1 N1 C20 101.8(11) 1_556 .
N2 Ni1 N1 C16 58.9(12) 4_545 .
O1 Ni1 N1 C16 159.9(10) . .
O4 Ni1 N1 C16 -38.7(11) 1_556 .
O3 Ni1 N1 C16 -102.7(10) 1_556 .
O2 Ni1 N1 C16 167.9(11) . .
C1 Ni1 N1 C16 165.0(10) . .
C14 Ni1 N1 C16 -72.6(11) 1_556 .
Ni1 O1 C1 O2 9.3(12) . .
Ni1 O1 C1 C2 -169.1(10) . .
Ni1 O2 C1 O1 -9.2(12) . .
Ni1 O2 C1 C2 169.3(8) . .
N2 Ni1 C1 O1 92.9(8) 4_545 .
N1 Ni1 C1 O1 -10.6(10) . .
O4 Ni1 C1 O1 -160.0(7) 1_556 .
O3 Ni1 C1 O1 -103.7(7) 1_556 .
O2 Ni1 C1 O1 171.3(12) . .
C14 Ni1 C1 O1 -128.6(7) 1_556 .
N2 Ni1 C1 O2 -78.4(7) 4_545 .
N1 Ni1 C1 O2 178.1(7) . .
O1 Ni1 C1 O2 -171.3(12) . .
O4 Ni1 C1 O2 28.7(8) 1_556 .
O3 Ni1 C1 O2 85.0(6) 1_556 .
C14 Ni1 C1 O2 60.1(8) 1_556 .
N2 Ni1 C1 C2 -144(5) 4_545 .
N1 Ni1 C1 C2 113(5) . .
O1 Ni1 C1 C2 123(5) . .
O4 Ni1 C1 C2 -37(5) 1_556 .
O3 Ni1 C1 C2 19(5) 1_556 .
O2 Ni1 C1 C2 -66(5) . .
C14 Ni1 C1 C2 -5(5) 1_556 .
O1 C1 C2 C7 171.1(12) . .
O2 C1 C2 C7 -7.4(16) . .
Ni1 C1 C2 C7 54(5) . .
O1 C1 C2 C3 -0.7(17) . .
O2 C1 C2 C3 -179.3(10) . .
Ni1 C1 C2 C3 -118(5) . .
C7 C2 C3 C4 -7.2(17) . .
C1 C2 C3 C4 165.0(10) . .
C2 C3 C4 C5 10.9(17) . .
C2 C3 C4 C8 -177.1(10) . .
C3 C4 C5 C6 -4.3(17) . .
C8 C4 C5 C6 -176.2(10) . .
C4 C5 C6 C7 -6.3(19) . .
C3 C2 C7 C6 -3.6(18) . .
C1 C2 C7 C6 -175.3(11) . .
C5 C6 C7 C2 10.5(19) . .
C3 C4 C8 C13 139.2(14) . .
C5 C4 C8 C13 -48.9(8) . .
C3 C4 C8 C9 -50.7(9) . .
C5 C4 C8 C9 121.2(16) . .
C13 C8 C9 C10 -7.8(19) . .
C4 C8 C9 C10 -177.9(12) . .
C8 C9 C10 C14 176.5(11) . .
C8 C9 C10 C11 1(2) . .
C9 C10 C11 C12 6.2(19) . .
C14 C10 C11 C12 -169.7(11) . .
C10 C11 C12 C13 -6.4(16) . .
C10 C11 C12 C15 179.5(11) . .
C15 C12 C13 C8 173.3(10) . .
C11 C12 C13 C8 -0.5(17) . .
C9 C8 C13 C12 7.6(17) . .
C4 C8 C13 C12 178.4(10) . .
Ni1 O3 C14 O4 -7.5(9) 1_554 .
Ni1 O3 C14 C10 165.2(11) 1_554 .
Ni1 O4 C14 O3 7.5(9) 1_554 .
Ni1 O4 C14 C10 -165.5(10) 1_554 .
C9 C10 C14 O3 -172.9(12) . .
C11 C10 C14 O3 2.8(19) . .
C9 C10 C14 O4 0(2) . .
C11 C10 C14 O4 175.3(10) . .
C9 C10 C14 Ni1 -74(4) . 1_554
C11 C10 C14 Ni1 102(4) . 1_554
C13 C12 C15 O5 172.3(12) . .
C11 C12 C15 O5 -13.8(16) . .
C13 C12 C15 O6 -9.4(15) . .
C11 C12 C15 O6 164.5(10) . .
C20 N1 C16 C17 8(2) . .
Ni1 N1 C16 C17 -177.5(10) . .
N1 C16 C17 C18 -4(2) . .
C16 C17 C18 C19 7(3) . .
C16 C17 C18 C21 178.1(14) . .
C17 C18 C19 C20 -13(2) . .
C21 C18 C19 C20 175.7(12) . .
C16 N1 C20 C19 -16(2) . .
Ni1 N1 C20 C19 169.5(12) . .
C18 C19 C20 N1 18(2) . .
C17 C18 C21 C22 -91.6(17) . .
C19 C18 C21 C22 79.1(16) . .
C18 C21 C22 C25 179.1(16) . .
C27 N2 C23 C24 -13(2) . .
Ni1 N2 C23 C24 175.8(12) 4_444 .
N2 C23 C24 C25 17(3) . .
C23 C24 C25 C26 -14(2) . .
C23 C24 C25 C22 169.8(15) . .
C21 C22 C25 C24 -90.6(15) . .
C21 C22 C25 C26 93.4(13) . .
C24 C25 C26 C27 9(2) . .
C22 C25 C26 C27 -174.5(13) . .
C25 C26 C27 N2 -8(2) . .
C23 N2 C27 C26 10(2) . .
Ni1 N2 C27 C26 -179.6(12) 4_444 .
